data_7201410
loop_
_publ_author_name
'Coronado, Eugenio'
'Gal\'an-Mascar\'os, Jos\'e R.'
'Mart\'i-Gastaldo, Carlos'

_publ_section_title
;
 Design of bimetallic magnetic chains based on oxalate complexes:
 towards single chain magnets
;
_journal_issue 10
_journal_name_full CrystEngComm
_journal_page_first 2143
_journal_paper_doi 10.1039/b910490a
_journal_volume 11
_journal_year 2009
_chemical_formula_moiety 'C28 H33 Co Fe K N3 O18'
_chemical_formula_sum 'C28 H33 Co Fe K N3 O18'
_chemical_formula_weight 853.45
_chemical_name_systematic
;
?
;
_space_group_IT_number 14
_symmetry_cell_setting monoclinic
_symmetry_space_group_name_Hall '-P 2yn'
_symmetry_space_group_name_H-M 'P 1 21/n 1'
_atom_sites_solution_hydrogens geom
_atom_sites_solution_primary direct
_atom_sites_solution_secondary difmap
_audit_creation_method SHELXL-97
_cell_angle_alpha 90.00
_cell_angle_beta 103.39(3)
_cell_angle_gamma 90.00
_cell_formula_units_Z 4
_cell_length_a 8.8190(18)
_cell_length_b 26.198(5)
_cell_length_c 15.739(3)
_cell_measurement_temperature 298(2)
_cell_measurement_theta_max 23.41
_cell_measurement_theta_min 2.98
_cell_volume 3537.5(13)
_computing_cell_refinement CrysalisPro
_computing_data_collection CrysalisPro
_computing_data_reduction CrysalisPro
_computing_structure_refinement 'SHELXL-97 (Sheldrick, 1997)'
_computing_structure_solution 'SHELXS-97 (Sheldrick, 1990)'
_diffrn_ambient_temperature 298(2)
_diffrn_measured_fraction_theta_full 0.975
_diffrn_measured_fraction_theta_max 0.975
_diffrn_radiation_monochromator graphite
_diffrn_radiation_source 'fine-focus sealed tube'
_diffrn_radiation_type MoK\a
_diffrn_radiation_wavelength 0.71073
_diffrn_reflns_av_R_equivalents 0.1092
_diffrn_reflns_av_sigmaI/netI 0.0845
_diffrn_reflns_limit_h_max 9
_diffrn_reflns_limit_h_min -9
_diffrn_reflns_limit_k_max 28
_diffrn_reflns_limit_k_min -28
_diffrn_reflns_limit_l_max 17
_diffrn_reflns_limit_l_min -17
_diffrn_reflns_number 14738
_diffrn_reflns_theta_full 23.41
_diffrn_reflns_theta_max 23.41
_diffrn_reflns_theta_min 2.98
_exptl_absorpt_coefficient_mu 1.078
_exptl_absorpt_correction_T_max 0.8998
_exptl_absorpt_correction_T_min 0.8132
_exptl_absorpt_correction_type empirical
_exptl_absorpt_process_details sadabs
_exptl_crystal_colour orange
_exptl_crystal_density_diffrn 1.602
_exptl_crystal_density_method 'not measured'
_exptl_crystal_description block
_exptl_crystal_F_000 1752
_exptl_crystal_size_max 0.20
_exptl_crystal_size_mid 0.20
_exptl_crystal_size_min 0.10
_refine_diff_density_max 0.388
_refine_diff_density_min -0.381
_refine_diff_density_rms 0.075
_refine_ls_extinction_method none
_refine_ls_goodness_of_fit_ref 1.034
_refine_ls_hydrogen_treatment constr
_refine_ls_matrix_type full
_refine_ls_number_parameters 452
_refine_ls_number_reflns 5042
_refine_ls_number_restraints 36
_refine_ls_restrained_S_all 1.033
_refine_ls_R_factor_all 0.0987
_refine_ls_R_factor_gt 0.0613
_refine_ls_shift/su_max 0.000
_refine_ls_shift/su_mean 0.000
_refine_ls_structure_factor_coef Fsqd
_refine_ls_weighting_details 'calc w=1/[\s^2^(Fo^2^)+(0.0754P)^2^+4.3844P] where P=(Fo^2^+2Fc^2^)/3'
_refine_ls_weighting_scheme calc
_refine_ls_wR_factor_gt 0.1551
_refine_ls_wR_factor_ref 0.1777
_reflns_number_gt 3324
_reflns_number_total 5042
_reflns_threshold_expression >2sigma(I)
_cod_data_source_file b910490a.txt
_cod_data_source_block 4
_cod_depositor_comments
;
The following automatic conversions were performed:
'_symmetry_cell_setting' value 'Monoclinic' changed to 'monoclinic'
according to '/home/saulius/struct/CIF-dictionaries/cif_core.dic'
dictionary named 'cif_core.dic' version 2.4.1 from 2010-06-29.

Automatic conversion script
Id: cif_fix_enum 1527 2010-12-29 10:47:43Z saulius 
;
_cod_original_cell_volume 3537.5(12)
_cod_original_sg_symbol_H-M P2(1)/n
_cod_database_code 7201410

loop_
_symmetry_equiv_pos_as_xyz
'x, y, z'
'-x+1/2, y+1/2, -z+1/2'
'-x, -y, -z'
'x-1/2, -y-1/2, z-1/2'

loop_
_atom_site_label
_atom_site_type_symbol
_atom_site_fract_x
_atom_site_fract_y
_atom_site_fract_z
_atom_site_U_iso_or_equiv
_atom_site_adp_type
_atom_site_occupancy
_atom_site_symmetry_multiplicity
_atom_site_calc_flag
_atom_site_refinement_flags
_atom_site_disorder_assembly
_atom_site_disorder_group
Co1 Co 0.36934(9) 0.01515(3) 0.74827(5) 0.0486(3) Uani 1 1 d . . .
Fe2 Fe -0.12664(9) 0.13784(3) 0.75450(5) 0.0485(3) Uani 1 1 d . . .
K3 K -0.4410(2) 0.32575(6) 0.76781(11) 0.0853(5) Uani 1 1 d . A .
O4 O 0.5998(4) 0.02682(15) 0.8147(3) 0.0552(10) Uani 1 1 d . . .
O5 O 0.0953(4) 0.12521(14) 0.8259(3) 0.0539(10) Uani 1 1 d . . .
O6 O 0.4448(5) 0.07683(14) 0.6721(3) 0.0535(10) Uani 1 1 d . . .
O7 O -0.0542(4) 0.08618(14) 0.6752(2) 0.0505(9) Uani 1 1 d . . .
O8 O 0.6505(5) 0.12841(14) 0.6820(2) 0.0513(9) Uani 1 1 d . . .
O9 O 0.3010(5) 0.07469(14) 0.8267(3) 0.0545(10) Uani 1 1 d . . .
O10 O 0.1440(4) 0.03217(14) 0.6765(2) 0.0540(10) Uani 1 1 d . . .
O11 O 0.7990(5) 0.08072(14) 0.8242(3) 0.0546(10) Uani 1 1 d . . .
O12 O -0.1693(5) 0.18999(15) 0.8355(3) 0.0634(11) Uani 1 1 d . A .
O13 O -0.0790(5) 0.19821(15) 0.6916(3) 0.0673(12) Uani 1 1 d . . .
C14 C 0.6660(7) 0.0639(2) 0.7898(4) 0.0465(13) Uani 1 1 d . . .
C16 C 0.5766(7) 0.0919(2) 0.7070(3) 0.0450(13) Uani 1 1 d . . .
N17 N 0.3879(5) -0.04176(16) 0.6603(3) 0.0472(11) Uani 1 1 d . . .
N15 N 0.4435(7) -0.10977(19) 0.7610(3) 0.0703(15) Uani 1 1 d . . .
H015 H 0.4891 -0.1390 0.7690 0.105 Uiso 1 1 calc R . .
O18 O -0.1843(6) 0.27377(19) 0.8484(4) 0.0988(17) Uani 1 1 d . A .
C19 C 0.1687(7) 0.0906(2) 0.7947(4) 0.0483(14) Uani 1 1 d . . .
C20 C 0.3826(8) -0.0584(2) 0.5096(4) 0.0684(18) Uani 1 1 d . . .
H20 H 0.3627 -0.0467 0.4523 0.103 Uiso 1 1 calc R . .
C21 C 0.0798(7) 0.0676(2) 0.7081(4) 0.0461(13) Uani 1 1 d . . .
N22 N 0.3575(6) -0.04295(17) 0.8387(3) 0.0528(12) Uani 1 1 d . . .
C23 C 0.3634(8) -0.0270(2) 0.5753(4) 0.0591(16) Uani 1 1 d . . .
H23 H 0.3318 0.0064 0.5613 0.089 Uiso 1 1 calc R . .
O25 O -0.0544(8) 0.28272(19) 0.7056(4) 0.110(2) Uani 1 1 d . . .
C26 C 0.4287(7) -0.0903(2) 0.6782(4) 0.0525(14) Uani 1 1 d . . .
C28 C 0.3227(9) -0.0282(3) 0.9137(4) 0.076(2) Uani 1 1 d . . .
H28 H 0.2964 0.0058 0.9195 0.114 Uiso 1 1 calc R . .
C29 C 0.3989(7) -0.0913(2) 0.8332(4) 0.0579(15) Uani 1 1 d . . .
C30 C 0.4558(8) -0.1242(2) 0.6139(4) 0.0660(17) Uani 1 1 d . . .
H30 H 0.4897 -0.1573 0.6291 0.099 Uiso 1 1 calc R . .
C31 C 0.4325(8) -0.1084(2) 0.5299(4) 0.0699(18) Uani 1 1 d . . .
H31 H 0.4493 -0.1305 0.4866 0.105 Uiso 1 1 calc R . .
C34 C 0.3239(11) -0.0605(3) 0.9813(5) 0.092(3) Uani 1 1 d . . .
H34 H 0.2981 -0.0484 1.0317 0.139 Uiso 1 1 calc R . .
C36 C -0.0896(8) 0.2414(3) 0.7293(4) 0.0649(17) Uani 1 1 d . A .
C37 C -0.1537(7) 0.2361(2) 0.8102(5) 0.0667(18) Uani 1 1 d . . .
C45 C 0.3620(13) -0.1096(4) 0.9755(6) 0.114(3) Uani 1 1 d . . .
H45 H 0.3613 -0.1319 1.0212 0.170 Uiso 1 1 calc R . .
C47 C 0.4026(11) -0.1266(3) 0.9007(5) 0.093(3) Uani 1 1 d . . .
H47 H 0.4314 -0.1604 0.8952 0.140 Uiso 1 1 calc R . .
O61A O -0.5566(11) 0.2328(4) 0.7007(6) 0.086(3) Uiso 0.588(8) 1 d PD A 1
C62A C -0.6124(17) 0.2285(6) 0.6079(9) 0.100(5) Uiso 0.588(8) 1 d PD A 1
H62A H -0.7095 0.2471 0.5890 0.149 Uiso 0.588(8) 1 calc PR A 1
H62B H -0.6312 0.1930 0.5915 0.149 Uiso 0.588(8) 1 calc PR A 1
C63A C -0.489(2) 0.2507(6) 0.5652(11) 0.108(6) Uiso 0.588(8) 1 d PD A 1
H63A H -0.3871 0.2361 0.5903 0.162 Uiso 0.588(8) 1 calc PR A 1
H63B H -0.5146 0.2445 0.5027 0.162 Uiso 0.588(8) 1 calc PR A 1
O64A O -0.4905(13) 0.3035(4) 0.5832(7) 0.103(3) Uiso 0.588(8) 1 d PD A 1
C65A C -0.3803(19) 0.3298(6) 0.5450(12) 0.114(5) Uiso 0.588(8) 1 d PD A 1
H65A H -0.3973 0.3216 0.4834 0.172 Uiso 0.588(8) 1 calc PR A 1
H65B H -0.2747 0.3203 0.5738 0.172 Uiso 0.588(8) 1 calc PR A 1
C66A C -0.406(2) 0.3853(6) 0.5570(10) 0.117(6) Uiso 0.588(8) 1 d PD A 1
H66A H -0.3436 0.4054 0.5262 0.175 Uiso 0.588(8) 1 calc PR A 1
H66B H -0.5150 0.3938 0.5340 0.175 Uiso 0.588(8) 1 calc PR A 1
O67A O -0.3622(12) 0.3960(4) 0.6487(8) 0.099(3) Uiso 0.588(8) 1 d PD A 1
C68A C -0.4019(18) 0.4464(5) 0.6695(10) 0.100(5) Uiso 0.588(8) 1 d PD A 1
H68A H -0.5143 0.4505 0.6539 0.150 Uiso 0.588(8) 1 calc PR A 1
H68B H -0.3569 0.4709 0.6362 0.150 Uiso 0.588(8) 1 calc PR A 1
C69A C -0.342(2) 0.4560(6) 0.7650(10) 0.091(6) Uiso 0.588(8) 1 d PD A 1
H69A H -0.2322 0.4474 0.7823 0.137 Uiso 0.588(8) 1 calc PR A 1
H69B H -0.3537 0.4919 0.7776 0.137 Uiso 0.588(8) 1 calc PR A 1
O70A O -0.4252(11) 0.4265(3) 0.8113(6) 0.087(3) Uiso 0.588(8) 1 d PD A 1
C71A C -0.3787(18) 0.4380(6) 0.9017(9) 0.095(4) Uiso 0.588(8) 1 d PD A 1
H71A H -0.3910 0.4742 0.9115 0.142 Uiso 0.588(8) 1 calc PR A 1
H71B H -0.2703 0.4289 0.9244 0.142 Uiso 0.588(8) 1 calc PR A 1
C72A C -0.480(2) 0.4078(5) 0.9450(11) 0.104(5) Uiso 0.588(8) 1 d PD A 1
H72A H -0.4580 0.4162 1.0067 0.156 Uiso 0.588(8) 1 calc PR A 1
H72B H -0.5885 0.4158 0.9196 0.156 Uiso 0.588(8) 1 calc PR A 1
O73A O -0.4520(11) 0.3542(4) 0.9340(6) 0.093(3) Uiso 0.588(8) 1 d PD A 1
C74A C -0.533(2) 0.3211(6) 0.9785(12) 0.115(6) Uiso 0.588(8) 1 d PD A 1
H74A H -0.6427 0.3304 0.9644 0.173 Uiso 0.588(8) 1 calc PR A 1
H74B H -0.4939 0.3255 1.0409 0.173 Uiso 0.588(8) 1 calc PR A 1
C75A C -0.518(2) 0.2667(6) 0.9559(10) 0.103(5) Uiso 0.588(8) 1 d PD A 1
H75A H -0.4088 0.2573 0.9654 0.154 Uiso 0.588(8) 1 calc PR A 1
H75B H -0.5667 0.2449 0.9916 0.154 Uiso 0.588(8) 1 calc PR A 1
O76A O -0.5928(12) 0.2616(4) 0.8670(8) 0.093(3) Uiso 0.588(8) 1 d PD A 1
C77A C -0.588(2) 0.2105(6) 0.8385(11) 0.107(5) Uiso 0.588(8) 1 d PD A 1
H77A H -0.6457 0.1888 0.8700 0.160 Uiso 0.588(8) 1 calc PR A 1
H77B H -0.4813 0.1986 0.8506 0.160 Uiso 0.588(8) 1 calc PR A 1
C78A C -0.6592(18) 0.2069(6) 0.7422(10) 0.088(4) Uiso 0.588(8) 1 d PD A 1
H78A H -0.6701 0.1716 0.7237 0.132 Uiso 0.588(8) 1 calc PR A 1
H78B H -0.7613 0.2229 0.7281 0.132 Uiso 0.588(8) 1 calc PR A 1
O61B O -0.5370(18) 0.2443(6) 0.6588(12) 0.107(5) Uiso 0.412(8) 1 d PD A 2
C62B C -0.564(3) 0.2535(9) 0.5687(14) 0.101(7) Uiso 0.412(8) 1 d PD A 2
H62C H -0.6657 0.2687 0.5478 0.151 Uiso 0.412(8) 1 calc PR A 2
H62D H -0.5613 0.2215 0.5380 0.151 Uiso 0.412(8) 1 calc PR A 2
C63B C -0.438(3) 0.2892(9) 0.5506(19) 0.132(9) Uiso 0.412(8) 1 d PD A 2
H63C H -0.3361 0.2745 0.5733 0.198 Uiso 0.412(8) 1 calc PR A 2
H63D H -0.4525 0.2940 0.4882 0.198 Uiso 0.412(8) 1 calc PR A 2
O64B O -0.450(2) 0.3371(7) 0.5917(11) 0.125(6) Uiso 0.412(8) 1 d PD A 2
C65B C -0.338(3) 0.3732(9) 0.5759(18) 0.115(9) Uiso 0.412(8) 1 d PD A 2
H65C H -0.3505 0.3779 0.5136 0.172 Uiso 0.412(8) 1 calc PR A 2
H65D H -0.2336 0.3607 0.6002 0.172 Uiso 0.412(8) 1 calc PR A 2
C66B C -0.363(4) 0.4228(10) 0.6177(14) 0.143(11) Uiso 0.412(8) 1 d PD A 2
H66C H -0.2890 0.4481 0.6074 0.214 Uiso 0.412(8) 1 calc PR A 2
H66D H -0.4676 0.4354 0.5940 0.214 Uiso 0.412(8) 1 calc PR A 2
O67B O -0.3404(19) 0.4131(6) 0.7083(11) 0.112(5) Uiso 0.412(8) 1 d PD A 2
C68B C -0.392(4) 0.4558(10) 0.7490(14) 0.113(12) Uiso 0.412(8) 1 d PD A 2
H68C H -0.5051 0.4574 0.7329 0.170 Uiso 0.412(8) 1 calc PR A 2
H68D H -0.3519 0.4869 0.7289 0.170 Uiso 0.412(8) 1 calc PR A 2
C69B C -0.338(2) 0.4520(7) 0.8464(13) 0.092(6) Uiso 0.412(8) 1 d PD A 2
H69C H -0.2271 0.4445 0.8626 0.137 Uiso 0.412(8) 1 calc PR A 2
H69D H -0.3558 0.4840 0.8736 0.137 Uiso 0.412(8) 1 calc PR A 2
O70B O -0.4244(19) 0.4118(6) 0.8744(12) 0.112(5) Uiso 0.412(8) 1 d PD A 2
C71B C -0.398(4) 0.4037(10) 0.9636(15) 0.128(10) Uiso 0.412(8) 1 d PD A 2
H71C H -0.4074 0.4360 0.9921 0.192 Uiso 0.412(8) 1 calc PR A 2
H71D H -0.2916 0.3917 0.9849 0.192 Uiso 0.412(8) 1 calc PR A 2
C72B C -0.507(3) 0.3660(9) 0.9888(19) 0.142(10) Uiso 0.412(8) 1 d PD A 2
H72C H -0.4850 0.3617 1.0517 0.213 Uiso 0.412(8) 1 calc PR A 2
H72D H -0.6143 0.3765 0.9679 0.213 Uiso 0.412(8) 1 calc PR A 2
O73B O -0.476(2) 0.3206(7) 0.9474(13) 0.125(6) Uiso 0.412(8) 1 d PD A 2
C74B C -0.585(3) 0.2837(10) 0.9574(19) 0.135(10) Uiso 0.412(8) 1 d PD A 2
H74C H -0.6897 0.2966 0.9343 0.202 Uiso 0.412(8) 1 calc PR A 2
H74D H -0.5740 0.2765 1.0190 0.202 Uiso 0.412(8) 1 calc PR A 2
C75B C -0.563(3) 0.2360(9) 0.9111(14) 0.117(8) Uiso 0.412(8) 1 d PD A 2
H75C H -0.4536 0.2264 0.9241 0.175 Uiso 0.412(8) 1 calc PR A 2
H75D H -0.6224 0.2083 0.9280 0.175 Uiso 0.412(8) 1 calc PR A 2
O76B O -0.6169(19) 0.2475(6) 0.8211(11) 0.108(5) Uiso 0.412(8) 1 d PD A 2
C77B C -0.602(3) 0.2006(7) 0.7786(14) 0.088(6) Uiso 0.412(8) 1 d PD A 2
H77C H -0.6698 0.1747 0.7942 0.132 Uiso 0.412(8) 1 calc PR A 2
H77D H -0.4956 0.1884 0.7937 0.132 Uiso 0.412(8) 1 calc PR A 2
C78B C -0.652(3) 0.2136(9) 0.6813(15) 0.115(8) Uiso 0.412(8) 1 d PD A 2
H78C H -0.6655 0.1825 0.6469 0.172 Uiso 0.412(8) 1 calc PR A 2
H78D H -0.7510 0.2317 0.6693 0.172 Uiso 0.412(8) 1 calc PR A 2

loop_
_atom_site_aniso_label
_atom_site_aniso_U_11
_atom_site_aniso_U_22
_atom_site_aniso_U_33
_atom_site_aniso_U_23
_atom_site_aniso_U_13
_atom_site_aniso_U_12
Co1 0.0530(5) 0.0453(5) 0.0480(5) -0.0022(3) 0.0131(4) -0.0002(3)
Fe2 0.0528(5) 0.0408(5) 0.0537(5) -0.0046(4) 0.0158(4) -0.0022(4)
K3 0.1142(13) 0.0557(9) 0.0855(12) -0.0052(8) 0.0222(10) -0.0048(9)
O4 0.058(2) 0.055(2) 0.053(2) 0.0118(19) 0.0130(19) -0.0025(19)
O5 0.053(2) 0.050(2) 0.056(2) -0.0117(19) 0.0077(19) -0.0022(18)
O6 0.053(3) 0.054(2) 0.050(2) 0.0009(18) 0.006(2) -0.0026(19)
O7 0.050(2) 0.052(2) 0.048(2) -0.0095(18) 0.0077(18) 0.0029(19)
O8 0.062(2) 0.046(2) 0.046(2) 0.0056(17) 0.0138(19) -0.0005(19)
O9 0.053(3) 0.054(2) 0.054(3) -0.0086(18) 0.008(2) 0.0035(19)
O10 0.057(2) 0.055(2) 0.052(2) -0.0142(19) 0.0165(19) 0.0004(19)
O11 0.055(3) 0.057(2) 0.052(2) 0.0034(19) 0.011(2) -0.0056(19)
O12 0.071(3) 0.055(3) 0.066(3) -0.016(2) 0.020(2) -0.003(2)
O13 0.079(3) 0.047(2) 0.077(3) 0.004(2) 0.022(2) -0.006(2)
C14 0.053(4) 0.044(3) 0.043(3) 0.000(3) 0.012(3) 0.003(3)
C16 0.052(4) 0.046(3) 0.040(3) -0.005(3) 0.016(3) 0.005(3)
N17 0.054(3) 0.044(3) 0.045(3) -0.002(2) 0.013(2) 0.002(2)
N15 0.105(4) 0.048(3) 0.061(4) 0.011(3) 0.026(3) 0.021(3)
O18 0.104(4) 0.070(3) 0.117(4) -0.034(3) 0.014(3) 0.009(3)
C19 0.057(4) 0.040(3) 0.050(4) -0.001(3) 0.018(3) -0.002(3)
C20 0.096(5) 0.068(4) 0.044(4) -0.001(3) 0.021(3) 0.001(4)
C21 0.057(4) 0.042(3) 0.041(3) -0.001(3) 0.017(3) -0.010(3)
N22 0.064(3) 0.050(3) 0.047(3) 0.000(2) 0.017(2) -0.006(2)
C23 0.077(4) 0.053(4) 0.049(4) 0.002(3) 0.019(3) 0.005(3)
O25 0.155(6) 0.056(3) 0.110(5) 0.014(3) 0.011(4) -0.028(3)
C26 0.058(4) 0.052(4) 0.045(3) 0.001(3) 0.008(3) 0.000(3)
C28 0.106(6) 0.070(4) 0.056(4) 0.000(4) 0.026(4) 0.001(4)
C29 0.067(4) 0.059(4) 0.048(4) -0.001(3) 0.016(3) 0.003(3)
C30 0.091(5) 0.041(3) 0.067(5) -0.002(3) 0.021(4) 0.006(3)
C31 0.095(5) 0.057(4) 0.060(4) -0.010(3) 0.023(4) 0.006(3)
C34 0.149(8) 0.085(6) 0.054(5) 0.000(4) 0.047(5) 0.009(5)
C36 0.074(4) 0.048(4) 0.068(5) 0.004(3) 0.005(3) -0.001(3)
C37 0.056(4) 0.049(4) 0.087(5) -0.020(4) 0.000(3) 0.007(3)
C45 0.178(10) 0.099(7) 0.073(6) 0.039(5) 0.049(6) 0.028(6)
C47 0.147(8) 0.069(5) 0.072(5) 0.020(4) 0.041(5) 0.025(5)

loop_
_atom_type_symbol
_atom_type_description
_atom_type_scat_dispersion_real
_atom_type_scat_dispersion_imag
_atom_type_scat_source
C C 0.0033 0.0016 'International Tables Vol C Tables 4.2.6.8 and 6.1.1.4'
H H 0.0000 0.0000 'International Tables Vol C Tables 4.2.6.8 and 6.1.1.4'
N N 0.0061 0.0033 'International Tables Vol C Tables 4.2.6.8 and 6.1.1.4'
O O 0.0106 0.0060 'International Tables Vol C Tables 4.2.6.8 and 6.1.1.4'
K K 0.2009 0.2494 'International Tables Vol C Tables 4.2.6.8 and 6.1.1.4'
Fe Fe 0.3463 0.8444 'International Tables Vol C Tables 4.2.6.8 and 6.1.1.4'
Co Co 0.3494 0.9721 'International Tables Vol C Tables 4.2.6.8 and 6.1.1.4'

loop_
_geom_angle_atom_site_label_1
_geom_angle_atom_site_label_2
_geom_angle_atom_site_label_3
_geom_angle
_geom_angle_site_symmetry_1
_geom_angle_site_symmetry_3
_geom_angle_publ_flag
N17 Co1 O4 102.88(17) . . ?
N17 Co1 O10 90.25(16) . . ?
O4 Co1 O10 159.06(16) . . ?
N17 Co1 N22 87.45(18) . . ?
O4 Co1 N22 87.83(17) . . ?
O10 Co1 N22 109.26(17) . . ?
N17 Co1 O9 168.43(17) . . ?
O4 Co1 O9 88.64(16) . . ?
O10 Co1 O9 78.40(15) . . ?
N22 Co1 O9 94.12(17) . . ?
N17 Co1 O6 94.82(16) . . ?
O4 Co1 O6 77.45(15) . . ?
O10 Co1 O6 85.33(15) . . ?
N22 Co1 O6 165.25(17) . . ?
O9 Co1 O6 86.58(15) . . ?
O13 Fe2 O12 82.12(19) . . ?
O13 Fe2 O7 95.26(17) . . ?
O12 Fe2 O7 172.95(17) . . ?
O13 Fe2 O5 96.78(17) . . ?
O12 Fe2 O5 93.36(17) . . ?
O7 Fe2 O5 80.41(15) . . ?
O13 Fe2 O8 96.08(17) . 1_455 ?
O12 Fe2 O8 98.20(17) . 1_455 ?
O7 Fe2 O8 88.57(15) . 1_455 ?
O5 Fe2 O8 163.75(15) . 1_455 ?
O13 Fe2 O11 172.03(17) . 1_455 ?
O12 Fe2 O11 91.54(17) . 1_455 ?
O7 Fe2 O11 91.58(16) . 1_455 ?
O5 Fe2 O11 88.39(16) . 1_455 ?
O8 Fe2 O11 79.96(15) 1_455 1_455 ?
O18 K3 O67B 106.5(4) . . ?
O18 K3 O70A 112.5(2) . . ?
O67B K3 O70A 42.6(4) . . ?
O18 K3 O73A 84.2(2) . . ?
O67B K3 O73A 100.8(4) . . ?
O70A K3 O73A 60.6(3) . . ?
O18 K3 O61B 90.3(4) . . ?
O67B K3 O61B 121.4(5) . . ?
O70A K3 O61B 154.3(4) . . ?
O73A K3 O61B 137.1(4) . . ?
O18 K3 O61A 86.0(2) . . ?
O67B K3 O61A 137.6(4) . . ?
O70A K3 O61A 161.2(3) . . ?
O73A K3 O61A 120.9(3) . . ?
O61B K3 O61A 16.3(3) . . ?
O18 K3 O64B 110.5(4) . . ?
O67B K3 O64B 59.8(5) . . ?
O70A K3 O64B 97.8(4) . . ?
O73A K3 O64B 157.8(4) . . ?
O61B K3 O64B 61.6(5) . . ?
O61A K3 O64B 77.8(4) . . ?
O18 K3 O70B 101.7(4) . . ?
O67B K3 O70B 63.2(5) . . ?
O70A K3 O70B 22.2(3) . . ?
O73A K3 O70B 38.4(4) . . ?
O61B K3 O70B 165.5(5) . . ?
O61A K3 O70B 155.1(4) . . ?
O64B K3 O70B 120.0(5) . . ?
O18 K3 O76B 87.3(3) . . ?
O67B K3 O76B 165.8(5) . . ?
O70A K3 O76B 129.2(4) . . ?
O73A K3 O76B 76.7(4) . . ?
O61B K3 O76B 60.5(5) . . ?
O61A K3 O76B 44.7(4) . . ?
O64B K3 O76B 119.1(5) . . ?
O70B K3 O76B 111.4(5) . . ?
O18 K3 O67A 109.4(3) . . ?
O67B K3 O67A 21.1(4) . . ?
O70A K3 O67A 61.9(3) . . ?
O73A K3 O67A 121.6(3) . . ?
O61B K3 O67A 100.3(4) . . ?
O61A K3 O67A 116.6(3) . . ?
O64B K3 O67A 38.8(5) . . ?
O70B K3 O67A 83.5(4) . . ?
O76B K3 O67A 155.4(4) . . ?
O18 K3 O76A 83.9(3) . . ?
O67B K3 O76A 158.4(4) . . ?
O70A K3 O76A 116.1(3) . . ?
O73A K3 O76A 60.6(3) . . ?
O61B K3 O76A 76.5(4) . . ?
O61A K3 O76A 60.4(3) . . ?
O64B K3 O76A 135.0(5) . . ?
O70B K3 O76A 96.5(4) . . ?
O76B K3 O76A 16.2(3) . . ?
O67A K3 O76A 166.5(3) . . ?
O18 K3 O64A 106.6(3) . . ?
O67B K3 O64A 78.9(4) . . ?
O70A K3 O64A 115.7(3) . . ?
O73A K3 O64A 168.8(3) . . ?
O61B K3 O64A 42.6(4) . . ?
O61A K3 O64A 58.7(3) . . ?
O64B K3 O64A 19.1(4) . . ?
O70B K3 O64A 137.7(4) . . ?
O76B K3 O64A 100.8(4) . . ?
O67A K3 O64A 57.9(3) . . ?
O76A K3 O64A 116.9(3) . . ?
C14 O4 Co1 115.6(4) . . ?
C19 O5 Fe2 114.2(4) . . ?
C16 O6 Co1 111.5(4) . . ?
C21 O7 Fe2 113.4(3) . . ?
C16 O8 Fe2 114.4(3) . 1_655 ?
C19 O9 Co1 112.0(4) . . ?
C21 O10 Co1 113.8(4) . . ?
C14 O11 Fe2 114.1(4) . 1_655 ?
C37 O12 Fe2 113.6(4) . . ?
C36 O13 Fe2 115.2(4) . . ?
O4 C14 O11 126.8(5) . . ?
O4 C14 C16 116.9(5) . . ?
O11 C14 C16 116.3(5) . . ?
O6 C16 O8 127.1(5) . . ?
O6 C16 C14 118.0(5) . . ?
O8 C16 C14 114.9(5) . . ?
C26 N17 C23 116.9(5) . . ?
C26 N17 Co1 127.2(4) . . ?
C23 N17 Co1 115.8(4) . . ?
C29 N15 C26 132.0(5) . . ?
C37 O18 K3 115.8(4) . . ?
O9 C19 O5 126.9(5) . . ?
O9 C19 C21 118.3(5) . . ?
O5 C19 C21 114.9(5) . . ?
C23 C20 C31 118.8(6) . . ?
O10 C21 O7 125.8(5) . . ?
O10 C21 C19 117.4(5) . . ?
O7 C21 C19 116.7(5) . . ?
C29 N22 C28 117.0(5) . . ?
C29 N22 Co1 126.1(4) . . ?
C28 N22 Co1 116.4(4) . . ?
N17 C23 C20 123.8(6) . . ?
N17 C26 N15 121.0(5) . . ?
N17 C26 C30 122.1(5) . . ?
N15 C26 C30 116.9(5) . . ?
N22 C28 C34 123.2(7) . . ?
N22 C29 N15 121.8(5) . . ?
N22 C29 C47 122.7(6) . . ?
N15 C29 C47 115.5(6) . . ?
C31 C30 C26 119.8(6) . . ?
C30 C31 C20 118.5(6) . . ?
C45 C34 C28 120.1(7) . . ?
O25 C36 O13 126.2(7) . . ?
O25 C36 C37 120.9(7) . . ?
O13 C36 C37 112.9(6) . . ?
O18 C37 O12 123.6(7) . . ?
O18 C37 C36 120.7(7) . . ?
O12 C37 C36 115.6(5) . . ?
O18 C37 K3 45.4(4) . . ?
O12 C37 K3 125.3(4) . . ?
C36 C37 K3 100.3(4) . . ?
C34 C45 C47 119.2(7) . . ?
C45 C47 C29 117.7(7) . . ?
C78A O61A C62A 109.2(11) . . ?
C78A O61A K3 117.9(8) . . ?
C62A O61A K3 118.0(8) . . ?
O61A C62A C63A 107.9(13) . . ?
O64A C63A C62A 104.0(13) . . ?
C63A O64A C65A 110.2(12) . . ?
C63A O64A K3 113.1(9) . . ?
C65A O64A K3 111.5(9) . . ?
O64A C65A C66A 106.1(14) . . ?
O67A C66A C65A 107.8(14) . . ?
C68A O67A C66A 113.0(12) . . ?
C68A O67A K3 109.9(9) . . ?
C66A O67A K3 119.3(9) . . ?
O67A C68A C69A 109.9(13) . . ?
O70A C69A C68A 109.1(13) . . ?
O70A C69A K3 44.7(6) . . ?
C68A C69A K3 79.5(8) . . ?
C69A O70A C71A 110.1(11) . . ?
C69A O70A K3 114.4(8) . . ?
C71A O70A K3 116.3(8) . . ?
O70A C71A C72A 106.6(13) . . ?
O73A C72A C71A 109.2(13) . . ?
C74A O73A C72A 114.7(11) . . ?
C74A O73A K3 116.2(9) . . ?
C72A O73A K3 115.0(8) . . ?
O73A C74A C75A 112.7(15) . . ?
O76A C75A C74A 106.4(13) . . ?
C75A O76A C77A 111.4(12) . . ?
C75A O76A K3 108.5(9) . . ?
C77A O76A K3 109.6(9) . . ?
O76A C77A C78A 110.0(13) . . ?
O61A C78A C77A 106.1(12) . . ?
C62B O61B C78B 113.0(18) . . ?
C62B O61B K3 117.0(13) . . ?
C78B O61B K3 115.1(14) . . ?
O61B C62B C63B 109(2) . . ?
O64B C63B C62B 109(2) . . ?
C63B O64B C65B 112.4(19) . . ?
C63B O64B K3 111.7(15) . . ?
C65B O64B K3 112.6(15) . . ?
O64B C65B C66B 109(2) . . ?
O67B C66B C65B 107(2) . . ?
C66B O67B C68B 109.1(17) . . ?
C66B O67B K3 121.4(16) . . ?
C68B O67B K3 110.3(15) . . ?
O67B C68B C69B 110(2) . . ?
O67B C68B K3 47.1(11) . . ?
C69B C68B K3 82.1(13) . . ?
O70B C69B C68B 107.3(19) . . ?
C71B O70B C69B 116.6(18) . . ?
C71B O70B K3 117.3(15) . . ?
C69B O70B K3 111.5(13) . . ?
O70B C71B C72B 114(2) . . ?
O73B C72B C71B 103(2) . . ?
C74B O73B C72B 109(2) . . ?
C74B O73B K3 111.8(15) . . ?
C72B O73B K3 118.9(17) . . ?
O73B C74B C75B 111(2) . . ?
O76B C75B C74B 105(2) . . ?
C77B O76B C75B 104.0(17) . . ?
C77B O76B K3 112.0(12) . . ?
C75B O76B K3 111.7(14) . . ?
O76B C77B C78B 104.0(17) . . ?
O61B C78B C77B 108.8(19) . . ?

loop_
_geom_bond_atom_site_label_1
_geom_bond_atom_site_label_2
_geom_bond_distance
_geom_bond_site_symmetry_2
_geom_bond_publ_flag
Co1 N17 2.067(4) . ?
Co1 O4 2.081(4) . ?
Co1 O10 2.094(4) . ?
Co1 N22 2.103(5) . ?
Co1 O9 2.160(4) . ?
Co1 O6 2.204(4) . ?
Fe2 O13 1.963(4) . ?
Fe2 O12 1.964(4) . ?
Fe2 O7 2.041(4) . ?
Fe2 O5 2.046(4) . ?
Fe2 O8 2.046(4) 1_455 ?
Fe2 O11 2.051(4) 1_455 ?
K3 O18 2.694(6) . ?
K3 O67B 2.699(16) . ?
K3 O70A 2.723(9) . ?
K3 O73A 2.743(10) . ?
K3 O61B 2.745(16) . ?
K3 O61A 2.754(10) . ?
K3 O64B 2.772(17) . ?
K3 O70B 2.794(18) . ?
K3 O76B 2.814(16) . ?
K3 O67A 2.826(11) . ?
K3 O76A 2.833(11) . ?
K3 O64A 2.896(12) . ?
O4 C14 1.243(7) . ?
O5 C19 1.277(6) . ?
O6 C16 1.230(6) . ?
O7 C21 1.271(7) . ?
O8 C16 1.270(6) . ?
O8 Fe2 2.046(4) 1_655 ?
O9 C19 1.231(7) . ?
O10 C21 1.250(6) . ?
O11 C14 1.252(7) . ?
O11 Fe2 2.051(4) 1_655 ?
O12 C37 1.290(8) . ?
O13 C36 1.291(8) . ?
C14 C16 1.543(8) . ?
N17 C26 1.335(7) . ?
N17 C23 1.360(7) . ?
N15 C29 1.374(8) . ?
N15 C26 1.376(7) . ?
O18 C37 1.218(7) . ?
C19 C21 1.529(8) . ?
C20 C23 1.362(8) . ?
C20 C31 1.396(8) . ?
N22 C29 1.325(7) . ?
N22 C28 1.343(8) . ?
O25 C36 1.210(8) . ?
C26 C30 1.407(8) . ?
C28 C34 1.357(10) . ?
C29 C47 1.404(9) . ?
C30 C31 1.356(9) . ?
C34 C45 1.338(11) . ?
C36 C37 1.513(10) . ?
C45 C47 1.382(11) . ?
O61A C78A 1.407(14) . ?
O61A C62A 1.433(14) . ?
C62A C63A 1.524(16) . ?
C63A O64A 1.413(14) . ?
O64A C65A 1.432(14) . ?
C65A C66A 1.490(16) . ?
C66A O67A 1.432(14) . ?
O67A C68A 1.423(14) . ?
C68A C69A 1.496(15) . ?
C69A O70A 1.383(14) . ?
O70A C71A 1.419(14) . ?
C71A C72A 1.473(15) . ?
C72A O73A 1.445(14) . ?
O73A C74A 1.409(15) . ?
C74A C75A 1.483(16) . ?
C75A O76A 1.408(14) . ?
O76A C77A 1.416(14) . ?
C77A C78A 1.502(15) . ?
O61B C62B 1.404(17) . ?
O61B C78B 1.405(18) . ?
C62B C63B 1.524(18) . ?
C63B O64B 1.424(18) . ?
O64B C65B 1.426(17) . ?
C65B C66B 1.496(18) . ?
C66B O67B 1.416(18) . ?
O67B C68B 1.417(18) . ?
C68B C69B 1.501(18) . ?
C69B O70B 1.429(17) . ?
O70B C71B 1.384(17) . ?
C71B C72B 1.495(19) . ?
C72B O73B 1.411(18) . ?
O73B C74B 1.400(18) . ?
C74B C75B 1.482(18) . ?
C75B O76B 1.419(17) . ?
O76B C77B 1.418(16) . ?
C77B C78B 1.530(18) . ?
